data_7225086
loop_
_publ_author_name
'Burilov, Vladimir'
'Valiyakhmetova, Alsu'
'Mironova, Diana'
'Safiullin, Roman'
'Kadirov, Marsil'
'Ivshin, Kamil'
'Kataeva, Olga'
'Solovieva, Svetlana'
'Antipin, Igor S.'

_publ_section_title
;
 &#x201C;Clickable&#x201D; thiacalix[4]arene derivatives bearing
 polymerizable 1,3-butadiyne fragments: synthesis and incorporation into
 polydiacetylene vesicles.
;
_journal_name_full 'RSC Adv.'
_journal_paper_doi 10.1039/C6RA07555J
_journal_year 2016
_chemical_formula_moiety 'C62 H60 O4 S4, C H Cl3'
_chemical_formula_sum 'C63 H61 Cl3 O4 S4'
_chemical_formula_weight 1116.70
_space_group_crystal_system triclinic
_space_group_IT_number 2
_space_group_name_Hall '-P 1'
_space_group_name_H-M_alt 'P -1'
_symmetry_space_group_name_Hall '-P 1'
_symmetry_space_group_name_H-M 'P -1'
_atom_sites_solution_hydrogens geom
_audit_creation_method SHELXL-2014/7
_audit_update_record
;
2016-03-21 deposited with the CCDC.
2016-05-02 downloaded from the CCDC.
;
_cell_angle_alpha 86.148(3)
_cell_angle_beta 81.088(3)
_cell_angle_gamma 80.140(3)
_cell_formula_units_Z 2
_cell_length_a 12.3272(11)
_cell_length_b 12.9232(11)
_cell_length_c 19.3080(16)
_cell_measurement_reflns_used 9916
_cell_measurement_temperature 198(2)
_cell_measurement_theta_max 28.99
_cell_measurement_theta_min 2.24
_cell_volume 2991.3(4)
_computing_structure_refinement 'SHELXL-2014/7 (Sheldrick, 2014)'
_diffrn_ambient_temperature 198(2)
_diffrn_measured_fraction_theta_full 0.999
_diffrn_measured_fraction_theta_max 0.994
_diffrn_measurement_device 'Bruker AXS Kappa Apex Duo'
_diffrn_measurement_device_type CCD
_diffrn_measurement_method 'omega and phi scans'
_diffrn_radiation_type MoK\a
_diffrn_radiation_wavelength 0.71073
_diffrn_reflns_av_R_equivalents 0.0289
_diffrn_reflns_av_unetI/netI 0.0276
_diffrn_reflns_Laue_measured_fraction_full 0.999
_diffrn_reflns_Laue_measured_fraction_max 0.994
_diffrn_reflns_limit_h_max 16
_diffrn_reflns_limit_h_min -16
_diffrn_reflns_limit_k_max 17
_diffrn_reflns_limit_k_min -17
_diffrn_reflns_limit_l_max 26
_diffrn_reflns_limit_l_min -26
_diffrn_reflns_number 74874
_diffrn_reflns_point_group_measured_fraction_full 0.999
_diffrn_reflns_point_group_measured_fraction_max 0.994
_diffrn_reflns_theta_full 25.242
_diffrn_reflns_theta_max 29.234
_diffrn_reflns_theta_min 1.601
_diffrn_source 'sealed tube'
_exptl_absorpt_coefficient_mu 0.338
_exptl_absorpt_correction_type multi-scan
_exptl_absorpt_process_details SADABS
_exptl_crystal_colour colorless
_exptl_crystal_density_diffrn 1.240
_exptl_crystal_description prism
_exptl_crystal_F_000 1172
_exptl_crystal_size_max 0.447
_exptl_crystal_size_mid 0.358
_exptl_crystal_size_min 0.340
_exptl_transmission_factor_max 0.6039
_exptl_transmission_factor_min 0.5487
_refine_diff_density_max 1.790
_refine_diff_density_min -1.381
_refine_diff_density_rms 0.104
_refine_ls_extinction_method none
_refine_ls_goodness_of_fit_ref 0.901
_refine_ls_hydrogen_treatment constr
_refine_ls_matrix_type full
_refine_ls_number_parameters 690
_refine_ls_number_reflns 16172
_refine_ls_number_restraints 3
_refine_ls_restrained_S_all 0.901
_refine_ls_R_factor_all 0.1053
_refine_ls_R_factor_gt 0.0779
_refine_ls_shift/su_max 0.003
_refine_ls_shift/su_mean 0.000
_refine_ls_structure_factor_coef Fsqd
_refine_ls_weighting_details 'w=1/[\s^2^(Fo^2^)+(0.1802P)^2^+4.7011P] where P=(Fo^2^+2Fc^2^)/3'
_refine_ls_weighting_scheme calc
_refine_ls_wR_factor_gt 0.2278
_refine_ls_wR_factor_ref 0.2655
_reflns_Friedel_coverage 0.000
_reflns_number_gt 11598
_reflns_number_total 16172
_reflns_threshold_expression 'I > 2\s(I)'
_cod_data_source_file c6ra07555j2.cif
_cod_data_source_block ant239
_cod_database_code 7225086
_shelx_shelxl_version_number 2014/7
_shelx_space_group_comment
;
The symmetry employed for this shelxl refinement is uniquely defined
by the following loop, which should always be used as a source of
symmetry information in preference to the above space-group names.
They are only intended as comments.
;
_shelx_estimated_absorpt_t_min 0.864
_shelx_estimated_absorpt_t_max 0.894

loop_
_space_group_symop_operation_xyz
'x, y, z'
'-x, -y, -z'

loop_
_atom_site_label
_atom_site_type_symbol
_atom_site_fract_x
_atom_site_fract_y
_atom_site_fract_z
_atom_site_U_iso_or_equiv
_atom_site_adp_type
_atom_site_occupancy
_atom_site_site_symmetry_order
_atom_site_calc_flag
_atom_site_refinement_flags_posn
_atom_site_refinement_flags_adp
_atom_site_refinement_flags_occupancy
_atom_site_disorder_assembly
_atom_site_disorder_group
S1 S 0.08068(6) 0.41541(6) 0.09238(4) 0.03422(17) Uani 1 1 d . . . . .
C2 C 0.1384(2) 0.2886(2) 0.12474(14) 0.0294(5) Uani 1 1 d . . . . .
C3 C 0.0840(2) 0.2030(2) 0.12127(15) 0.0327(5) Uani 1 1 d . . . . .
H3A H 0.0202 0.2119 0.0981 0.039 Uiso 1 1 calc R U . . .
C4 C 0.1217(2) 0.1045(2) 0.15129(15) 0.0323(5) Uani 1 1 d . . . . .
C5 C 0.2155(2) 0.0950(2) 0.18475(15) 0.0329(6) Uani 1 1 d . . . . .
H5A H 0.2431 0.0287 0.2052 0.039 Uiso 1 1 calc R U . . .
C6 C 0.2701(2) 0.1799(2) 0.18905(14) 0.0305(5) Uani 1 1 d . . . . .
S7 S 0.38060(5) 0.16709(6) 0.24061(4) 0.03633(18) Uani 1 1 d . . . . .
C8 C 0.3177(2) 0.0922(2) 0.31153(15) 0.0340(6) Uani 1 1 d . . . . .
C9 C 0.3585(2) -0.0140(2) 0.32226(15) 0.0346(6) Uani 1 1 d . . . . .
H9A H 0.4259 -0.0437 0.2947 0.042 Uiso 1 1 calc R U . . .
C10 C 0.3039(2) -0.0786(2) 0.37207(15) 0.0339(6) Uani 1 1 d . . . . .
C11 C 0.2059(2) -0.0304(2) 0.41165(15) 0.0325(5) Uani 1 1 d . . . . .
H11A H 0.1659 -0.0719 0.4456 0.039 Uiso 1 1 calc R U . . .
C12 C 0.1650(2) 0.0754(2) 0.40323(14) 0.0297(5) Uani 1 1 d . . . . .
S13 S 0.04825(5) 0.13639(6) 0.46071(3) 0.03138(17) Uani 1 1 d . . . . .
C14 C -0.0630(2) 0.1582(2) 0.40930(13) 0.0267(5) Uani 1 1 d . . . . .
C15 C -0.1182(2) 0.0757(2) 0.39921(14) 0.0290(5) Uani 1 1 d . . . . .
H15A H -0.0902 0.0065 0.4149 0.035 Uiso 1 1 calc R U . . .
C16 C -0.2134(2) 0.0927(2) 0.36667(14) 0.0298(5) Uani 1 1 d . . . . .
C17 C -0.2500(2) 0.1953(2) 0.34226(14) 0.0307(5) Uani 1 1 d . . . . .
H17A H -0.3143 0.2086 0.3194 0.037 Uiso 1 1 calc R U . . .
C18 C -0.1955(2) 0.2781(2) 0.35033(13) 0.0279(5) Uani 1 1 d . . . . .
S19 S -0.24700(6) 0.40819(6) 0.31965(4) 0.03301(17) Uani 1 1 d . . . . .
C20 C -0.2020(2) 0.4010(2) 0.22776(13) 0.0287(5) Uani 1 1 d . . . . .
C21 C -0.2780(2) 0.3913(2) 0.18303(14) 0.0308(5) Uani 1 1 d . . . . .
H21A H -0.3524 0.3847 0.2023 0.037 Uiso 1 1 calc R U . . .
C22 C -0.2470(2) 0.3911(2) 0.11088(14) 0.0312(5) Uani 1 1 d . . . . .
C23 C -0.1367(2) 0.4025(2) 0.08485(14) 0.0320(5) Uani 1 1 d . . . . .
H23A H -0.1140 0.4043 0.0355 0.038 Uiso 1 1 calc R U . . .
C24 C -0.0602(2) 0.4111(2) 0.12836(14) 0.0292(5) Uani 1 1 d . . . . .
C25 C 0.2331(2) 0.2770(2) 0.15718(14) 0.0293(5) Uani 1 1 d . . . . .
C26 C 0.2208(2) 0.1393(2) 0.35270(14) 0.0314(5) Uani 1 1 d . . . . .
C27 C -0.1019(2) 0.2600(2) 0.38491(13) 0.0274(5) Uani 1 1 d . . . . .
C28 C -0.0922(2) 0.4101(2) 0.20150(14) 0.0281(5) Uani 1 1 d . . . . .
O29 O 0.29170(16) 0.35892(16) 0.15622(11) 0.0342(4) Uani 1 1 d . . . . .
C30 C 0.2529(3) 0.4297(3) 0.21247(16) 0.0388(6) Uani 1 1 d . . . . .
H30A H 0.2724 0.3956 0.2574 0.047 Uiso 1 1 calc R U . . .
H30B H 0.1711 0.4503 0.2173 0.047 Uiso 1 1 calc R U . . .
C31 C 0.3072(3) 0.5219(3) 0.19498(17) 0.0406(7) Uani 1 1 d . . . . .
C32 C 0.3538(3) 0.5949(3) 0.17632(17) 0.0414(7) Uani 1 1 d . . . . .
C33 C 0.4108(3) 0.6759(3) 0.15144(17) 0.0419(7) Uani 1 1 d . . . . .
C34 C 0.4594(3) 0.7452(3) 0.12670(17) 0.0411(7) Uani 1 1 d . . . . .
C35 C 0.5183(3) 0.8277(2) 0.09642(16) 0.0372(6) Uani 1 1 d . . . . .
C36 C 0.5052(3) 0.9216(3) 0.12898(19) 0.0497(8) Uani 1 1 d . . . . .
H36A H 0.4549 0.9327 0.1713 0.060 Uiso 1 1 calc R U . . .
C37 C 0.5648(4) 1.0000(3) 0.1005(2) 0.0644(11) Uani 1 1 d . . . . .
H37A H 0.5565 1.0641 0.1237 0.077 Uiso 1 1 calc R U . . .
C38 C 0.6362(4) 0.9844(3) 0.0384(2) 0.0597(10) Uani 1 1 d . . . . .
H38A H 0.6767 1.0381 0.0186 0.072 Uiso 1 1 calc R U . . .
C39 C 0.6493(3) 0.8906(3) 0.0046(2) 0.0545(9) Uani 1 1 d . . . . .
H39A H 0.6982 0.8805 -0.0384 0.065 Uiso 1 1 calc R U . . .
C40 C 0.5916(3) 0.8127(3) 0.03345(19) 0.0465(7) Uani 1 1 d . . . . .
H40A H 0.6014 0.7482 0.0106 0.056 Uiso 1 1 calc R U . . .
O41 O 0.18379(17) 0.24220(17) 0.34171(12) 0.0385(5) Uani 1 1 d . . . . .
H41 H 0.1267 0.2610 0.3707 0.060(13) Uiso 1 1 calc R . . . .
O42 O -0.04513(17) 0.34110(16) 0.39189(10) 0.0344(4) Uani 1 1 d . . . . .
C43 C -0.0973(3) 0.4110(3) 0.44719(17) 0.0449(7) Uani 1 1 d . . . . .
H43A H -0.1787 0.4118 0.4539 0.054 Uiso 1 1 calc R U . . .
H43B H -0.0837 0.4832 0.4327 0.054 Uiso 1 1 calc R U . . .
C44 C -0.0562(3) 0.3807(3) 0.51392(18) 0.0479(8) Uani 1 1 d . . . . .
C45 C -0.0276(3) 0.3636(3) 0.57024(18) 0.0475(8) Uani 1 1 d . . . . .
C46 C 0.0086(3) 0.3476(3) 0.63508(18) 0.0474(8) Uani 1 1 d . . . . .
C47 C 0.0411(3) 0.3379(3) 0.69050(19) 0.0467(8) Uani 1 1 d . . . . .
C48 C 0.0828(3) 0.3254(3) 0.75627(18) 0.0467(8) Uani 1 1 d . . . . .
C49 C 0.0097(4) 0.3217(3) 0.8187(2) 0.0552(9) Uani 1 1 d . . . . .
H49A H -0.0679 0.3268 0.8180 0.066 Uiso 1 1 calc R U . . .
C50 C 0.0521(5) 0.3103(4) 0.8823(2) 0.0696(12) Uani 1 1 d . . . . .
H50A H 0.0026 0.3068 0.9250 0.083 Uiso 1 1 calc R U . . .
C51 C 0.1628(5) 0.3040(4) 0.8843(3) 0.0802(15) Uani 1 1 d . . . . .
H51A H 0.1901 0.2961 0.9281 0.096 Uiso 1 1 calc R U . . .
C52 C 0.2363(5) 0.3092(4) 0.8221(3) 0.0839(16) Uani 1 1 d . . . . .
H52A H 0.3136 0.3056 0.8234 0.101 Uiso 1 1 calc R U . . .
C53 C 0.1957(4) 0.3199(3) 0.7576(3) 0.0635(11) Uani 1 1 d . . . . .
H53A H 0.2454 0.3233 0.7150 0.076 Uiso 1 1 calc R U . . .
O54 O -0.01451(16) 0.41582(17) 0.24289(10) 0.0349(4) Uani 1 1 d . . . . .
H54A H -0.0350 0.3918 0.2834 0.052 Uiso 1 1 calc R U . . .
C55 C 0.0627(3) 0.0099(2) 0.14960(18) 0.0406(7) Uani 1 1 d . . . . .
C56 C 0.1404(5) -0.0755(4) 0.1066(3) 0.094(2) Uani 1 1 d . . . . .
H56A H 0.2059 -0.1004 0.1297 0.141 Uiso 1 1 calc R U . . .
H56B H 0.1638 -0.0465 0.0595 0.141 Uiso 1 1 calc R U . . .
H56C H 0.1011 -0.1343 0.1029 0.141 Uiso 1 1 calc R U . . .
C57 C 0.0328(4) -0.0335(4) 0.2245(2) 0.0662(12) Uani 1 1 d . . . . .
H57A H 0.1001 -0.0499 0.2470 0.099 Uiso 1 1 calc R U . . .
H57B H 0.0006 -0.0975 0.2233 0.099 Uiso 1 1 calc R U . . .
H57C H -0.0214 0.0192 0.2512 0.099 Uiso 1 1 calc R U . . .
C58 C -0.0456(5) 0.0389(4) 0.1185(3) 0.0830(16) Uani 1 1 d . . . . .
H58A H -0.0288 0.0588 0.0686 0.124 Uiso 1 1 calc R U . . .
H58B H -0.0926 0.0981 0.1431 0.124 Uiso 1 1 calc R U . . .
H58C H -0.0848 -0.0217 0.1237 0.124 Uiso 1 1 calc R U . . .
C59 C 0.3422(3) -0.1971(3) 0.37786(17) 0.0410(7) Uani 1 1 d . . . . .
C60 C 0.3250(5) -0.2395(3) 0.4534(2) 0.0758(15) Uani 1 1 d . . . . .
H60A H 0.3507 -0.3156 0.4550 0.114 Uiso 1 1 calc R U . . .
H60B H 0.2458 -0.2248 0.4725 0.114 Uiso 1 1 calc R U . . .
H60C H 0.3676 -0.2054 0.4814 0.114 Uiso 1 1 calc R U . . .
C61 C 0.2690(5) -0.2485(4) 0.3369(3) 0.0755(13) Uani 1 1 d . . . . .
H61A H 0.2750 -0.2196 0.2884 0.113 Uiso 1 1 calc R U . . .
H61B H 0.1914 -0.2339 0.3592 0.113 Uiso 1 1 calc R U . . .
H61C H 0.2943 -0.3246 0.3369 0.113 Uiso 1 1 calc R U . . .
C62 C 0.4637(4) -0.2296(3) 0.3441(3) 0.0736(14) Uani 1 1 d . . . . .
H62A H 0.4713 -0.2089 0.2940 0.110 Uiso 1 1 calc R U . . .
H62B H 0.4849 -0.3060 0.3497 0.110 Uiso 1 1 calc R U . . .
H62C H 0.5123 -0.1947 0.3670 0.110 Uiso 1 1 calc R U . . .
C63 C -0.2813(3) 0.0052(3) 0.36089(17) 0.0395(6) Uani 1 1 d . . . . .
C64 C -0.3904(4) 0.0278(4) 0.4111(3) 0.0717(14) Uani 1 1 d . . . . .
H64A H -0.4300 0.0977 0.3995 0.108 Uiso 1 1 calc R U . . .
H64B H -0.3744 0.0255 0.4594 0.108 Uiso 1 1 calc R U . . .
H64C H -0.4367 -0.0253 0.4066 0.108 Uiso 1 1 calc R U . . .
C65 C -0.3080(4) 0.0037(3) 0.2860(2) 0.0589(10) Uani 1 1 d . . . . .
H65A H -0.3550 0.0699 0.2747 0.088 Uiso 1 1 calc R U . . .
H65B H -0.3475 -0.0550 0.2826 0.088 Uiso 1 1 calc R U . . .
H65C H -0.2386 -0.0049 0.2529 0.088 Uiso 1 1 calc R U . . .
C66 C -0.2194(4) -0.1021(3) 0.3796(3) 0.0628(11) Uani 1 1 d . . . . .
H66A H -0.1455 -0.1132 0.3512 0.094 Uiso 1 1 calc R U . . .
H66B H -0.2612 -0.1564 0.3701 0.094 Uiso 1 1 calc R U . . .
H66C H -0.2115 -0.1063 0.4294 0.094 Uiso 1 1 calc R U . . .
C67 C -0.3261(3) 0.3751(3) 0.05993(16) 0.0392(6) Uani 1 1 d . . . . .
C68 C -0.4379(3) 0.3530(4) 0.0982(2) 0.0589(10) Uani 1 1 d . . . . .
H68A H -0.4267 0.2876 0.1269 0.088 Uiso 1 1 calc R U . . .
H68B H -0.4867 0.3459 0.0639 0.088 Uiso 1 1 calc R U . . .
H68C H -0.4723 0.4112 0.1285 0.088 Uiso 1 1 calc R U . . .
C69 C -0.3468(3) 0.4747(4) 0.0135(2) 0.0609(11) Uani 1 1 d . . . . .
H69A H -0.2757 0.4904 -0.0115 0.091 Uiso 1 1 calc R U . . .
H69B H -0.3832 0.5336 0.0427 0.091 Uiso 1 1 calc R U . . .
H69C H -0.3948 0.4641 -0.0205 0.091 Uiso 1 1 calc R U . . .
C70 C -0.2714(4) 0.2815(4) 0.0146(3) 0.0754(15) Uani 1 1 d . . . . .
H70A H -0.2531 0.2192 0.0451 0.113 Uiso 1 1 calc R U . . .
H70B H -0.2032 0.2981 -0.0140 0.113 Uiso 1 1 calc R U . . .
H70C H -0.3231 0.2675 -0.0161 0.113 Uiso 1 1 calc R U . . .
C1 C 0.3533(4) 0.3462(5) 0.4089(4) 0.0967(19) Uani 0.846(2) 1 d . . P A 1
H1 H 0.3391 0.3030 0.3712 0.116 Uiso 0.846(2) 1 calc R U P A 1
Cl1 Cl 0.24998(15) 0.45291(14) 0.41125(10) 0.0920(5) Uani 0.846(2) 1 d . . P A 1
Cl2 Cl 0.48391(18) 0.3805(2) 0.37855(18) 0.1351(10) Uani 0.846(2) 1 d . . P A 1
Cl3 Cl 0.3521(3) 0.2658(3) 0.47964(18) 0.1576(12) Uani 0.846(2) 1 d . . P A 1
C1A C 0.3533(4) 0.3462(5) 0.4089(4) 0.0967(19) Uani 0.154(2) 1 d D . P A 2
H1A H 0.3248 0.3047 0.3758 0.116 Uiso 0.154(2) 1 calc R U P A 2
Cl1A Cl 0.4036(8) 0.4477(7) 0.3590(5) 0.0920(5) Uani 0.154(2) 1 d D . P A 2
Cl2A Cl 0.4809(8) 0.2779(11) 0.4219(9) 0.1351(10) Uani 0.154(2) 1 d D . P A 2
Cl3A Cl 0.2712(13) 0.3339(15) 0.4887(7) 0.1576(12) Uani 0.154(2) 1 d D . P A 2

loop_
_atom_site_aniso_label
_atom_site_aniso_U_11
_atom_site_aniso_U_22
_atom_site_aniso_U_33
_atom_site_aniso_U_23
_atom_site_aniso_U_13
_atom_site_aniso_U_12
S1 0.0303(3) 0.0392(4) 0.0327(3) 0.0093(3) -0.0016(3) -0.0113(3)
C2 0.0280(12) 0.0333(13) 0.0259(12) 0.0009(10) 0.0017(9) -0.0080(10)
C3 0.0295(13) 0.0377(14) 0.0324(13) -0.0038(11) -0.0026(10) -0.0103(11)
C4 0.0321(13) 0.0346(13) 0.0312(13) -0.0055(10) 0.0032(10) -0.0135(11)
C5 0.0311(13) 0.0298(13) 0.0364(14) 0.0000(10) 0.0010(11) -0.0072(10)
C6 0.0242(11) 0.0374(14) 0.0286(12) 0.0016(10) 0.0016(9) -0.0078(10)
S7 0.0228(3) 0.0473(4) 0.0385(4) 0.0087(3) -0.0012(3) -0.0118(3)
C8 0.0258(12) 0.0436(15) 0.0337(13) 0.0074(11) -0.0051(10) -0.0119(11)
C9 0.0262(12) 0.0435(15) 0.0336(14) 0.0017(11) -0.0029(10) -0.0069(11)
C10 0.0311(13) 0.0396(15) 0.0324(13) 0.0020(11) -0.0069(11) -0.0089(11)
C11 0.0306(13) 0.0381(14) 0.0308(13) 0.0047(10) -0.0068(10) -0.0118(11)
C12 0.0233(11) 0.0413(14) 0.0259(12) 0.0017(10) -0.0046(9) -0.0097(10)
S13 0.0263(3) 0.0449(4) 0.0233(3) 0.0033(2) -0.0057(2) -0.0071(3)
C14 0.0226(11) 0.0365(13) 0.0209(11) 0.0013(9) -0.0033(9) -0.0062(9)
C15 0.0263(12) 0.0331(13) 0.0267(12) 0.0008(9) -0.0023(9) -0.0048(10)
C16 0.0273(12) 0.0364(13) 0.0274(12) -0.0038(10) -0.0040(10) -0.0090(10)
C17 0.0254(12) 0.0405(14) 0.0275(12) -0.0023(10) -0.0060(10) -0.0068(10)
C18 0.0256(11) 0.0345(13) 0.0228(11) -0.0008(9) -0.0021(9) -0.0039(10)
S19 0.0339(3) 0.0354(3) 0.0267(3) 0.0000(2) -0.0024(3) 0.0006(3)
C20 0.0314(13) 0.0281(12) 0.0262(12) 0.0015(9) -0.0041(10) -0.0049(10)
C21 0.0266(12) 0.0342(13) 0.0317(13) 0.0022(10) -0.0055(10) -0.0058(10)
C22 0.0306(13) 0.0332(13) 0.0306(13) 0.0022(10) -0.0086(10) -0.0052(10)
C23 0.0335(13) 0.0365(14) 0.0263(12) 0.0037(10) -0.0059(10) -0.0069(11)
C24 0.0270(12) 0.0331(13) 0.0276(12) 0.0032(10) -0.0030(9) -0.0078(10)
C25 0.0243(11) 0.0350(13) 0.0281(12) 0.0011(10) 0.0040(9) -0.0112(10)
C26 0.0261(12) 0.0387(14) 0.0312(13) 0.0040(11) -0.0079(10) -0.0095(10)
C27 0.0260(12) 0.0345(13) 0.0223(11) 0.0024(9) -0.0014(9) -0.0096(10)
C28 0.0293(12) 0.0281(12) 0.0280(12) 0.0023(9) -0.0073(10) -0.0063(9)
O29 0.0312(10) 0.0374(10) 0.0357(10) 0.0026(8) 0.0014(8) -0.0172(8)
C30 0.0404(15) 0.0425(16) 0.0366(15) -0.0009(12) -0.0003(12) -0.0211(13)
C31 0.0417(16) 0.0451(17) 0.0387(15) -0.0023(12) -0.0035(12) -0.0192(13)
C32 0.0460(17) 0.0443(16) 0.0368(15) -0.0040(12) -0.0012(13) -0.0192(14)
C33 0.0482(17) 0.0440(17) 0.0380(15) -0.0027(12) -0.0046(13) -0.0207(14)
C34 0.0445(17) 0.0440(16) 0.0378(15) 0.0000(12) -0.0045(13) -0.0180(13)
C35 0.0389(15) 0.0396(15) 0.0359(14) 0.0049(11) -0.0062(12) -0.0161(12)
C36 0.056(2) 0.0475(18) 0.0432(17) -0.0066(14) 0.0136(15) -0.0176(15)
C37 0.080(3) 0.045(2) 0.068(3) -0.0127(18) 0.016(2) -0.0287(19)
C38 0.062(2) 0.050(2) 0.064(2) 0.0024(17) 0.0144(19) -0.0247(18)
C39 0.057(2) 0.056(2) 0.0454(19) -0.0001(15) 0.0154(16) -0.0157(17)
C40 0.0523(19) 0.0423(17) 0.0449(17) -0.0079(13) 0.0025(14) -0.0143(14)
O41 0.0312(10) 0.0375(11) 0.0439(12) 0.0064(9) 0.0009(9) -0.0067(8)
O42 0.0380(10) 0.0388(10) 0.0310(10) 0.0029(8) -0.0089(8) -0.0175(8)
C43 0.065(2) 0.0377(15) 0.0375(15) -0.0016(12) -0.0166(15) -0.0154(14)
C44 0.060(2) 0.0504(19) 0.0404(17) -0.0023(14) -0.0120(15) -0.0250(16)
C45 0.059(2) 0.0483(18) 0.0412(17) -0.0040(14) -0.0123(15) -0.0215(16)
C46 0.059(2) 0.0461(18) 0.0414(17) -0.0026(13) -0.0118(15) -0.0169(15)
C47 0.062(2) 0.0367(16) 0.0450(17) -0.0027(13) -0.0159(16) -0.0103(14)
C48 0.066(2) 0.0326(15) 0.0453(17) -0.0041(13) -0.0221(16) -0.0035(14)
C49 0.077(3) 0.0449(19) 0.0475(19) -0.0015(15) -0.0181(18) -0.0121(18)
C50 0.106(4) 0.060(2) 0.045(2) -0.0015(18) -0.020(2) -0.013(2)
C51 0.111(4) 0.075(3) 0.062(3) -0.003(2) -0.049(3) -0.004(3)
C52 0.082(3) 0.079(3) 0.097(4) -0.010(3) -0.055(3) 0.010(3)
C53 0.067(3) 0.059(2) 0.065(3) -0.0091(19) -0.024(2) 0.002(2)
O54 0.0307(10) 0.0487(12) 0.0287(9) 0.0017(8) -0.0083(8) -0.0135(8)
C55 0.0429(16) 0.0362(15) 0.0454(17) -0.0076(12) 0.0010(13) -0.0182(13)
C56 0.094(4) 0.067(3) 0.118(4) -0.050(3) 0.047(3) -0.044(3)
C57 0.078(3) 0.070(3) 0.058(2) 0.0009(19) 0.005(2) -0.045(2)
C58 0.085(3) 0.073(3) 0.112(4) 0.013(3) -0.046(3) -0.049(3)
C59 0.0430(16) 0.0392(15) 0.0386(15) 0.0015(12) 0.0003(13) -0.0075(12)
C60 0.120(4) 0.047(2) 0.045(2) 0.0075(17) 0.001(2) 0.014(2)
C61 0.094(4) 0.050(2) 0.091(3) -0.011(2) -0.027(3) -0.020(2)
C62 0.055(2) 0.047(2) 0.106(4) 0.006(2) 0.012(2) 0.0038(18)
C63 0.0382(15) 0.0402(15) 0.0446(16) -0.0065(12) -0.0079(13) -0.0153(12)
C64 0.059(2) 0.080(3) 0.081(3) -0.029(2) 0.021(2) -0.043(2)
C65 0.065(2) 0.066(2) 0.058(2) -0.0062(18) -0.0256(19) -0.029(2)
C66 0.072(3) 0.0409(19) 0.087(3) 0.0023(19) -0.034(2) -0.0230(18)
C67 0.0333(14) 0.0511(17) 0.0359(14) -0.0025(12) -0.0131(12) -0.0064(12)
C68 0.0442(19) 0.088(3) 0.054(2) 0.003(2) -0.0196(16) -0.0277(19)
C69 0.048(2) 0.088(3) 0.051(2) 0.023(2) -0.0249(17) -0.0150(19)
C70 0.058(2) 0.092(3) 0.083(3) -0.048(3) -0.031(2) 0.003(2)
C1 0.059(3) 0.084(4) 0.146(6) 0.011(4) -0.018(3) -0.012(3)
Cl1 0.0878(11) 0.0792(10) 0.1025(12) -0.0271(9) -0.0151(9) 0.0148(8)
Cl2 0.0699(11) 0.1323(19) 0.203(3) -0.0336(18) 0.0074(14) -0.0317(12)
Cl3 0.150(3) 0.166(3) 0.159(2) 0.065(2) -0.057(2) -0.031(2)
C1A 0.059(3) 0.084(4) 0.146(6) 0.011(4) -0.018(3) -0.012(3)
Cl1A 0.0878(11) 0.0792(10) 0.1025(12) -0.0271(9) -0.0151(9) 0.0148(8)
Cl2A 0.0699(11) 0.1323(19) 0.203(3) -0.0336(18) 0.0074(14) -0.0317(12)
Cl3A 0.150(3) 0.166(3) 0.159(2) 0.065(2) -0.057(2) -0.031(2)

loop_
_atom_type_symbol
_atom_type_description
_atom_type_scat_dispersion_real
_atom_type_scat_dispersion_imag
_atom_type_scat_source
C C 0.0033 0.0016 'International Tables Vol C Tables 4.2.6.8 and 6.1.1.4'
H H 0.0000 0.0000 'International Tables Vol C Tables 4.2.6.8 and 6.1.1.4'
Cl Cl 0.1484 0.1585 'International Tables Vol C Tables 4.2.6.8 and 6.1.1.4'
O O 0.0106 0.0060 'International Tables Vol C Tables 4.2.6.8 and 6.1.1.4'
S S 0.1246 0.1234 'International Tables Vol C Tables 4.2.6.8 and 6.1.1.4'

loop_
_geom_angle_atom_site_label_1
_geom_angle_atom_site_label_2
_geom_angle_atom_site_label_3
_geom_angle
C24 S1 C2 97.25(12)
C25 C2 C3 120.5(3)
C25 C2 S1 119.7(2)
C3 C2 S1 119.7(2)
C4 C3 C2 121.2(3)
C4 C3 H3A 119.4
C2 C3 H3A 119.4
C5 C4 C3 117.4(2)
C5 C4 C55 120.1(3)
C3 C4 C55 122.5(3)
C4 C5 C6 122.0(3)
C4 C5 H5A 119.0
C6 C5 H5A 119.0
C5 C6 C25 119.9(3)
C5 C6 S7 120.1(2)
C25 C6 S7 119.9(2)
C8 S7 C6 96.35(12)
C9 C8 C26 120.2(2)
C9 C8 S7 120.7(2)
C26 C8 S7 118.9(2)
C8 C9 C10 122.5(3)
C8 C9 H9A 118.8
C10 C9 H9A 118.8
C11 C10 C9 116.3(3)
C11 C10 C59 121.4(3)
C9 C10 C59 122.0(3)
C12 C11 C10 122.4(3)
C12 C11 H11A 118.8
C10 C11 H11A 118.8
C11 C12 C26 120.6(3)
C11 C12 S13 120.9(2)
C26 C12 S13 118.3(2)
C12 S13 C14 104.47(12)
C27 C14 C15 119.7(2)
C27 C14 S13 119.78(19)
C15 C14 S13 120.2(2)
C16 C15 C14 121.6(2)
C16 C15 H15A 119.2
C14 C15 H15A 119.2
C15 C16 C17 117.5(2)
C15 C16 C63 122.4(3)
C17 C16 C63 120.0(2)
C18 C17 C16 122.1(2)
C18 C17 H17A 118.9
C16 C17 H17A 118.9
C17 C18 C27 119.5(2)
C17 C18 S19 120.4(2)
C27 C18 S19 120.0(2)
C20 S19 C18 101.60(12)
C28 C20 C21 121.1(2)
C28 C20 S19 119.1(2)
C21 C20 S19 119.7(2)
C22 C21 C20 121.2(2)
C22 C21 H21A 119.4
C20 C21 H21A 119.4
C21 C22 C23 117.3(2)
C21 C22 C67 122.9(3)
C23 C22 C67 119.7(2)
C24 C23 C22 122.3(2)
C24 C23 H23A 118.8
C22 C23 H23A 118.8
C23 C24 C28 120.0(2)
C23 C24 S1 120.0(2)
C28 C24 S1 119.9(2)
O29 C25 C2 120.7(2)
O29 C25 C6 120.3(2)
C2 C25 C6 119.0(2)
O41 C26 C8 119.0(2)
O41 C26 C12 123.0(3)
C8 C26 C12 117.9(3)
O42 C27 C14 120.2(2)
O42 C27 C18 120.2(2)
C14 C27 C18 119.5(2)
O54 C28 C20 123.2(2)
O54 C28 C24 118.6(2)
C20 C28 C24 118.2(2)
C25 O29 C30 114.7(2)
O29 C30 C31 107.0(2)
O29 C30 H30A 110.3
C31 C30 H30A 110.3
O29 C30 H30B 110.3
C31 C30 H30B 110.3
H30A C30 H30B 108.6
C32 C31 C30 175.7(4)
C31 C32 C33 176.6(4)
C34 C33 C32 176.9(4)
C33 C34 C35 179.4(4)
C36 C35 C40 119.2(3)
C36 C35 C34 120.9(3)
C40 C35 C34 120.0(3)
C35 C36 C37 120.6(3)
C35 C36 H36A 119.7
C37 C36 H36A 119.7
C38 C37 C36 119.5(4)
C38 C37 H37A 120.2
C36 C37 H37A 120.2
C37 C38 C39 120.5(3)
C37 C38 H38A 119.8
C39 C38 H38A 119.8
C40 C39 C38 119.8(3)
C40 C39 H39A 120.1
C38 C39 H39A 120.1
C39 C40 C35 120.3(3)
C39 C40 H40A 119.8
C35 C40 H40A 119.8
C26 O41 H41 109.5
C27 O42 C43 114.3(2)
O42 C43 C44 113.0(3)
O42 C43 H43A 109.0
C44 C43 H43A 109.0
O42 C43 H43B 109.0
C44 C43 H43B 109.0
H43A C43 H43B 107.8
C45 C44 C43 174.7(4)
C44 C45 C46 177.3(4)
C47 C46 C45 177.2(4)
C46 C47 C48 178.6(4)
C53 C48 C49 120.2(4)
C53 C48 C47 119.7(4)
C49 C48 C47 120.1(4)
C48 C49 C50 119.1(4)
C48 C49 H49A 120.4
C50 C49 H49A 120.4
C51 C50 C49 121.2(5)
C51 C50 H50A 119.4
C49 C50 H50A 119.4
C50 C51 C52 120.0(4)
C50 C51 H51A 120.0
C52 C51 H51A 120.0
C51 C52 C53 119.7(5)
C51 C52 H52A 120.1
C53 C52 H52A 120.1
C48 C53 C52 119.7(5)
C48 C53 H53A 120.1
C52 C53 H53A 120.1
C28 O54 H54A 109.5
C58 C55 C57 107.2(4)
C58 C55 C56 109.3(4)
C57 C55 C56 109.3(4)
C58 C55 C4 112.4(3)
C57 C55 C4 109.3(3)
C56 C55 C4 109.4(3)
C55 C56 H56A 109.5
C55 C56 H56B 109.5
H56A C56 H56B 109.5
C55 C56 H56C 109.5
H56A C56 H56C 109.5
H56B C56 H56C 109.5
C55 C57 H57A 109.5
C55 C57 H57B 109.5
H57A C57 H57B 109.5
C55 C57 H57C 109.5
H57A C57 H57C 109.5
H57B C57 H57C 109.5
C55 C58 H58A 109.5
C55 C58 H58B 109.5
H58A C58 H58B 109.5
C55 C58 H58C 109.5
H58A C58 H58C 109.5
H58B C58 H58C 109.5
C60 C59 C10 111.8(3)
C60 C59 C62 110.6(4)
C10 C59 C62 112.3(3)
C60 C59 C61 107.5(4)
C10 C59 C61 107.1(3)
C62 C59 C61 107.2(4)
C59 C60 H60A 109.5
C59 C60 H60B 109.5
H60A C60 H60B 109.5
C59 C60 H60C 109.5
H60A C60 H60C 109.5
H60B C60 H60C 109.5
C59 C61 H61A 109.5
C59 C61 H61B 109.5
H61A C61 H61B 109.5
C59 C61 H61C 109.5
H61A C61 H61C 109.5
H61B C61 H61C 109.5
C59 C62 H62A 109.5
C59 C62 H62B 109.5
H62A C62 H62B 109.5
C59 C62 H62C 109.5
H62A C62 H62C 109.5
H62B C62 H62C 109.5
C66 C63 C64 109.4(4)
C66 C63 C65 108.2(3)
C64 C63 C65 108.8(3)
C66 C63 C16 111.8(3)
C64 C63 C16 108.0(3)
C65 C63 C16 110.6(3)
C63 C64 H64A 109.5
C63 C64 H64B 109.5
H64A C64 H64B 109.5
C63 C64 H64C 109.5
H64A C64 H64C 109.5
H64B C64 H64C 109.5
C63 C65 H65A 109.5
C63 C65 H65B 109.5
H65A C65 H65B 109.5
C63 C65 H65C 109.5
H65A C65 H65C 109.5
H65B C65 H65C 109.5
C63 C66 H66A 109.5
C63 C66 H66B 109.5
H66A C66 H66B 109.5
C63 C66 H66C 109.5
H66A C66 H66C 109.5
H66B C66 H66C 109.5
C68 C67 C69 108.2(3)
C68 C67 C22 112.1(3)
C69 C67 C22 109.0(3)
C68 C67 C70 108.9(3)
C69 C67 C70 110.1(4)
C22 C67 C70 108.6(3)
C67 C68 H68A 109.5
C67 C68 H68B 109.5
H68A C68 H68B 109.5
C67 C68 H68C 109.5
H68A C68 H68C 109.5
H68B C68 H68C 109.5
C67 C69 H69A 109.5
C67 C69 H69B 109.5
H69A C69 H69B 109.5
C67 C69 H69C 109.5
H69A C69 H69C 109.5
H69B C69 H69C 109.5
C67 C70 H70A 109.5
C67 C70 H70B 109.5
H70A C70 H70B 109.5
C67 C70 H70C 109.5
H70A C70 H70C 109.5
H70B C70 H70C 109.5
Cl3 C1 Cl1 116.8(4)
Cl3 C1 Cl2 113.3(4)
Cl1 C1 Cl2 111.8(3)
Cl3 C1 H1 104.5
Cl1 C1 H1 104.5
Cl2 C1 H1 104.5
Cl2A C1A Cl1A 95.8(7)
Cl2A C1A Cl3A 104.0(9)
Cl1A C1A Cl3A 135.8(8)
Cl2A C1A H1A 106.0
Cl1A C1A H1A 106.0
Cl3A C1A H1A 106.0

loop_
_geom_bond_atom_site_label_1
_geom_bond_atom_site_label_2
_geom_bond_distance
S1 C24 1.777(3)
S1 C2 1.785(3)
C2 C25 1.389(4)
C2 C3 1.398(4)
C3 C4 1.398(4)
C3 H3A 0.9500
C4 C5 1.393(4)
C4 C55 1.531(4)
C5 C6 1.394(4)
C5 H5A 0.9500
C6 C25 1.396(4)
C6 S7 1.788(3)
S7 C8 1.779(3)
C8 C9 1.392(4)
C8 C26 1.397(4)
C9 C10 1.399(4)
C9 H9A 0.9500
C10 C11 1.397(4)
C10 C59 1.526(4)
C11 C12 1.381(4)
C11 H11A 0.9500
C12 C26 1.409(4)
C12 S13 1.778(3)
S13 C14 1.788(2)
C14 C27 1.397(4)
C14 C15 1.398(4)
C15 C16 1.394(4)
C15 H15A 0.9500
C16 C17 1.400(4)
C16 C63 1.537(4)
C17 C18 1.387(4)
C17 H17A 0.9500
C18 C27 1.400(4)
C18 S19 1.788(3)
S19 C20 1.779(3)
C20 C28 1.392(4)
C20 C21 1.395(4)
C21 C22 1.386(4)
C21 H21A 0.9500
C22 C23 1.403(4)
C22 C67 1.534(4)
C23 C24 1.379(4)
C23 H23A 0.9500
C24 C28 1.406(4)
C25 O29 1.378(3)
C26 O41 1.344(3)
C27 O42 1.380(3)
C28 O54 1.353(3)
O29 C30 1.438(4)
C30 C31 1.460(4)
C30 H30A 0.9900
C30 H30B 0.9900
C31 C32 1.194(4)
C32 C33 1.378(4)
C33 C34 1.195(4)
C34 C35 1.433(4)
C35 C36 1.377(5)
C35 C40 1.401(5)
C36 C37 1.387(5)
C36 H36A 0.9500
C37 C38 1.377(6)
C37 H37A 0.9500
C38 C39 1.388(6)
C38 H38A 0.9500
C39 C40 1.370(5)
C39 H39A 0.9500
C40 H40A 0.9500
O41 H41 0.8400
O42 C43 1.445(4)
C43 C44 1.461(5)
C43 H43A 0.9900
C43 H43B 0.9900
C44 C45 1.190(5)
C45 C46 1.384(5)
C46 C47 1.191(5)
C47 C48 1.431(5)
C48 C53 1.386(6)
C48 C49 1.391(6)
C49 C50 1.397(6)
C49 H49A 0.9500
C50 C51 1.360(8)
C50 H50A 0.9500
C51 C52 1.392(9)
C51 H51A 0.9500
C52 C53 1.404(6)
C52 H52A 0.9500
C53 H53A 0.9500
O54 H54A 0.8400
C55 C58 1.527(6)
C55 C57 1.529(5)
C55 C56 1.530(6)
C56 H56A 0.9800
C56 H56B 0.9800
C56 H56C 0.9800
C57 H57A 0.9800
C57 H57B 0.9800
C57 H57C 0.9800
C58 H58A 0.9800
C58 H58B 0.9800
C58 H58C 0.9800
C59 C60 1.520(5)
C59 C62 1.538(5)
C59 C61 1.541(6)
C60 H60A 0.9800
C60 H60B 0.9800
C60 H60C 0.9800
C61 H61A 0.9800
C61 H61B 0.9800
C61 H61C 0.9800
C62 H62A 0.9800
C62 H62B 0.9800
C62 H62C 0.9800
C63 C66 1.513(5)
C63 C64 1.527(5)
C63 C65 1.533(5)
C64 H64A 0.9800
C64 H64B 0.9800
C64 H64C 0.9800
C65 H65A 0.9800
C65 H65B 0.9800
C65 H65C 0.9800
C66 H66A 0.9800
C66 H66B 0.9800
C66 H66C 0.9800
C67 C68 1.523(5)
C67 C69 1.527(5)
C67 C70 1.537(5)
C68 H68A 0.9800
C68 H68B 0.9800
C68 H68C 0.9800
C69 H69A 0.9800
C69 H69B 0.9800
C69 H69C 0.9800
C70 H70A 0.9800
C70 H70B 0.9800
C70 H70C 0.9800
C1 Cl3 1.659(7)
C1 Cl1 1.707(6)
C1 Cl2 1.746(6)
C1 H1 1.0000
C1A Cl2A 1.713(9)
C1A Cl1A 1.719(9)
C1A Cl3A 1.721(9)
C1A H1A 1.0000

loop_
_geom_torsion_atom_site_label_1
_geom_torsion_atom_site_label_2
_geom_torsion_atom_site_label_3
_geom_torsion_atom_site_label_4
_geom_torsion
C24 S1 C2 C25 -132.9(2)
C24 S1 C2 C3 43.0(2)
C25 C2 C3 C4 1.2(4)
S1 C2 C3 C4 -174.7(2)
C2 C3 C4 C5 0.0(4)
C2 C3 C4 C55 178.8(3)
C3 C4 C5 C6 0.5(4)
C55 C4 C5 C6 -178.3(3)
C4 C5 C6 C25 -2.2(4)
C4 C5 C6 S7 173.2(2)
C5 C6 S7 C8 -39.9(3)
C25 C6 S7 C8 135.5(2)
C6 S7 C8 C9 108.4(2)
C6 S7 C8 C26 -66.1(2)
C26 C8 C9 C10 2.1(4)
S7 C8 C9 C10 -172.3(2)
C8 C9 C10 C11 -0.8(4)
C8 C9 C10 C59 173.1(3)
C9 C10 C11 C12 -0.8(4)
C59 C10 C11 C12 -174.7(3)
C10 C11 C12 C26 1.1(4)
C10 C11 C12 S13 -173.4(2)
C11 C12 S13 C14 -106.8(2)
C26 C12 S13 C14 78.6(2)
C12 S13 C14 C27 -106.8(2)
C12 S13 C14 C15 79.4(2)
C27 C14 C15 C16 -1.5(4)
S13 C14 C15 C16 172.2(2)
C14 C15 C16 C17 2.0(4)
C14 C15 C16 C63 -174.4(3)
C15 C16 C17 C18 -0.7(4)
C63 C16 C17 C18 175.8(3)
C16 C17 C18 C27 -1.1(4)
C16 C17 C18 S19 -178.9(2)
C17 C18 S19 C20 -77.2(2)
C27 C18 S19 C20 105.1(2)
C18 S19 C20 C28 -80.1(2)
C18 S19 C20 C21 102.8(2)
C28 C20 C21 C22 -0.5(4)
S19 C20 C21 C22 176.6(2)
C20 C21 C22 C23 -0.9(4)
C20 C21 C22 C67 176.9(3)
C21 C22 C23 C24 1.5(4)
C67 C22 C23 C24 -176.3(3)
C22 C23 C24 C28 -0.9(4)
C22 C23 C24 S1 175.3(2)
C2 S1 C24 C23 -109.4(2)
C2 S1 C24 C28 66.7(2)
C3 C2 C25 O29 175.2(2)
S1 C2 C25 O29 -9.0(3)
C3 C2 C25 C6 -2.9(4)
S1 C2 C25 C6 173.0(2)
C5 C6 C25 O29 -174.7(2)
S7 C6 C25 O29 9.9(3)
C5 C6 C25 C2 3.4(4)
S7 C6 C25 C2 -172.1(2)
C9 C8 C26 O41 179.3(3)
S7 C8 C26 O41 -6.1(4)
C9 C8 C26 C12 -1.8(4)
S7 C8 C26 C12 172.7(2)
C11 C12 C26 O41 179.1(3)
S13 C12 C26 O41 -6.3(4)
C11 C12 C26 C8 0.3(4)
S13 C12 C26 C8 174.9(2)
C15 C14 C27 O42 -177.2(2)
S13 C14 C27 O42 9.0(3)
C15 C14 C27 C18 -0.3(4)
S13 C14 C27 C18 -174.07(19)
C17 C18 C27 O42 178.5(2)
S19 C18 C27 O42 -3.7(3)
C17 C18 C27 C14 1.6(4)
S19 C18 C27 C14 179.36(19)
C21 C20 C28 O54 -177.5(2)
S19 C20 C28 O54 5.4(4)
C21 C20 C28 C24 1.2(4)
S19 C20 C28 C24 -175.9(2)
C23 C24 C28 O54 178.2(2)
S1 C24 C28 O54 2.1(3)
C23 C24 C28 C20 -0.5(4)
S1 C24 C28 C20 -176.6(2)
C2 C25 O29 C30 87.5(3)
C6 C25 O29 C30 -94.5(3)
C25 O29 C30 C31 -168.0(2)
C40 C35 C36 C37 -0.9(6)
C34 C35 C36 C37 178.1(4)
C35 C36 C37 C38 1.2(7)
C36 C37 C38 C39 -0.5(8)
C37 C38 C39 C40 -0.5(7)
C38 C39 C40 C35 0.9(6)
C36 C35 C40 C39 -0.2(6)
C34 C35 C40 C39 -179.2(4)
C14 C27 O42 C43 -104.2(3)
C18 C27 O42 C43 78.9(3)
C27 O42 C43 C44 92.5(3)
C53 C48 C49 C50 -1.2(6)
C47 C48 C49 C50 -179.5(3)
C48 C49 C50 C51 0.7(6)
C49 C50 C51 C52 0.2(8)
C50 C51 C52 C53 -0.6(8)
C49 C48 C53 C52 0.8(6)
C47 C48 C53 C52 179.1(4)
C51 C52 C53 C48 0.2(7)
C5 C4 C55 C58 173.2(4)
C3 C4 C55 C58 -5.6(5)
C5 C4 C55 C57 54.3(4)
C3 C4 C55 C57 -124.4(4)
C5 C4 C55 C56 -65.3(5)
C3 C4 C55 C56 116.0(4)
C11 C10 C59 C60 -41.2(5)
C9 C10 C59 C60 145.3(4)
C11 C10 C59 C62 -166.2(3)
C9 C10 C59 C62 20.3(5)
C11 C10 C59 C61 76.3(4)
C9 C10 C59 C61 -97.2(4)
C15 C16 C63 C66 -12.5(4)
C17 C16 C63 C66 171.2(3)
C15 C16 C63 C64 108.0(4)
C17 C16 C63 C64 -68.4(4)
C15 C16 C63 C65 -133.1(3)
C17 C16 C63 C65 50.6(4)
C21 C22 C67 C68 -3.6(4)
C23 C22 C67 C68 174.1(3)
C21 C22 C67 C69 116.1(3)
C23 C22 C67 C69 -66.2(4)
C21 C22 C67 C70 -123.9(4)
C23 C22 C67 C70 53.7(4)
